data_2017565
loop_
_publ_author_name
'Lennartson, Anders'
'H\%akansson, Mikael'

_publ_section_title
;
 Hydrogen-bonded network structures in dipyridinium,
 bis(2-methylpyridinium), bis(3-methylpyridinium) and
 bis(4-methylpyridinium) dioxidobis(oxydiacetato)uranate(VI)
;
_journal_coeditor_code GG3221
_journal_issue 3
_journal_name_full 'Acta Crystallographica Section C'
_journal_page_first m69
_journal_page_last m74
_journal_paper_doi 10.1107/S0108270109053839
_journal_volume 66
_journal_year 2010
_chemical_formula_iupac '(C6 H8 N)2 [U (C4 H4 O5)2 O2]'
_chemical_formula_moiety '2C6 H8 N + , C8 H8 O12 U 2-'
_chemical_formula_sum 'C20 H24 N2 O12 U'
_chemical_formula_weight 722.24
_chemical_name_systematic
;
bis(4-methylpyridinium) dioxidobis(oxydiacetato)uranate(VI)
;
_space_group_IT_number 14
_symmetry_cell_setting monoclinic
_symmetry_space_group_name_Hall '-P 2ybc'
_symmetry_space_group_name_H-M 'P 1 21/c 1'
_atom_sites_solution_hydrogens geom
_atom_sites_solution_primary direct
_atom_sites_solution_secondary difmap
_audit_creation_method SHELXL97
_cell_angle_alpha 90.00
_cell_angle_beta 92.438(9)
_cell_angle_gamma 90.00
_cell_formula_units_Z 2
_cell_length_a 7.3439(13)
_cell_length_b 12.999(2)
_cell_length_c 12.194(2)
_cell_measurement_reflns_used 6992
_cell_measurement_temperature 295(2)
_cell_measurement_theta_max 25.00
_cell_measurement_theta_min 3.19
_cell_volume 1163.0(3)
_computing_cell_refinement 'CrystalClear (Rigaku, 2000)'
_computing_data_collection 'CrystalClear (Rigaku, 2000)'
_computing_data_reduction 'CrystalClear (Rigaku, 2000)'
_computing_molecular_graphics
;
ORTEP-3 (Farrugia, 1997) and PLUTON (Spek, 2009)
;
_computing_publication_material 'SHELXL97 (Sheldrick, 2008)'
_computing_structure_refinement 'SHELXL97 (Sheldrick, 2008)'
_computing_structure_solution 'SIR92 (Altomare <i>et al.</i>,  1993)'
_diffrn_ambient_temperature 295(2)
_diffrn_detector_area_resol_mean 105
_diffrn_measured_fraction_theta_full 0.975
_diffrn_measured_fraction_theta_max 0.975
_diffrn_measurement_device_type 'Rigaku R-AXIS IIC image-plate'
_diffrn_measurement_method \f
_diffrn_radiation_monochromator graphite
_diffrn_radiation_type MoK\a
_diffrn_radiation_wavelength 0.71073
_diffrn_reflns_av_R_equivalents 0.0609
_diffrn_reflns_av_sigmaI/netI 0.0404
_diffrn_reflns_limit_h_max 8
_diffrn_reflns_limit_h_min -8
_diffrn_reflns_limit_k_max 15
_diffrn_reflns_limit_k_min -15
_diffrn_reflns_limit_l_max 14
_diffrn_reflns_limit_l_min -14
_diffrn_reflns_number 6992
_diffrn_reflns_theta_full 25.00
_diffrn_reflns_theta_max 25.00
_diffrn_reflns_theta_min 3.19
_diffrn_standards_decay_% 0
_diffrn_standards_interval_count 0
_diffrn_standards_interval_time 0
_diffrn_standards_number 0
_exptl_absorpt_coefficient_mu 7.046
_exptl_absorpt_correction_T_max 0.490
_exptl_absorpt_correction_T_min 0.231
_exptl_absorpt_correction_type multi-scan
_exptl_absorpt_process_details '(CrystalClear; Rigaku, 2000)'
_exptl_crystal_colour yellow
_exptl_crystal_density_diffrn 2.063
_exptl_crystal_density_method 'not measured'
_exptl_crystal_description prism
_exptl_crystal_F_000 692
_exptl_crystal_size_max 0.2
_exptl_crystal_size_mid 0.2
_exptl_crystal_size_min 0.1
_refine_diff_density_max 2.277
_refine_diff_density_min -1.987
_refine_ls_extinction_method none
_refine_ls_goodness_of_fit_ref 1.139
_refine_ls_hydrogen_treatment mixed
_refine_ls_matrix_type full
_refine_ls_number_parameters 165
_refine_ls_number_reflns 2002
_refine_ls_number_restraints 1
_refine_ls_restrained_S_all 1.139
_refine_ls_R_factor_all 0.0413
_refine_ls_R_factor_gt 0.0332
_refine_ls_shift/su_max 0.010
_refine_ls_shift/su_mean 0.000
_refine_ls_structure_factor_coef Fsqd
_refine_ls_weighting_details 'w = 1/[\s^2^(Fo^2^)+(0.0435P)^2^+1.96P] where P=(Fo^2^+2Fc^2^)/3'
_refine_ls_weighting_scheme calc
_refine_ls_wR_factor_gt 0.0804
_refine_ls_wR_factor_ref 0.0856
_reflns_number_gt 1752
_reflns_number_total 2002
_reflns_threshold_expression I>2\s(I)
_cod_data_source_file gg3221.cif
_cod_data_source_block IV
_cod_original_sg_symbol_H-M 'P 21/c'
_cod_database_code 2017565
_cod_database_fobs_code 2017565

loop_
_symmetry_equiv_pos_as_xyz
'x, y, z'
'-x, y+1/2, -z+1/2'
'-x, -y, -z'
'x, -y-1/2, z-1/2'

loop_
_atom_site_type_symbol
_atom_site_label
_atom_site_fract_x
_atom_site_fract_y
_atom_site_fract_z
_atom_site_U_iso_or_equiv
_atom_site_adp_type
_atom_site_calc_flag
_atom_site_refinement_flags
_atom_site_occupancy
_atom_site_disorder_assembly
_atom_site_disorder_group
C C1 0.3021(7) 0.0894(4) -0.1824(4) 0.0293(11) Uani d . 1 . .
C C2 0.4046(7) 0.1337(4) -0.0839(4) 0.0307(12) Uani d . 1 . .
H H2A 0.5260 0.1043 -0.0770 0.037 Uiso calc R 1 . .
H H2B 0.4157 0.2077 -0.0914 0.037 Uiso calc R 1 . .
C C3 0.3855(8) 0.1489(5) 0.1096(4) 0.0364(13) Uani d . 1 . .
H H3A 0.3748 0.2233 0.1111 0.044 Uiso calc R 1 . .
H H3B 0.5137 0.1310 0.1159 0.044 Uiso calc R 1 . .
C C4 0.2866(7) 0.1025(4) 0.2020(4) 0.0306(12) Uani d . 1 . .
C C5 0.2897(9) -0.0831(4) 0.4181(5) 0.0434(14) Uani d . 1 . .
H H5 0.3901 -0.0613 0.3804 0.052 Uiso calc R 1 . .
C C6 0.3121(8) -0.1205(4) 0.5222(5) 0.0389(13) Uani d . 1 . .
H H6 0.4279 -0.1226 0.5560 0.047 Uiso calc R 1 . .
C C7 0.1649(8) -0.1552(4) 0.5775(4) 0.0302(12) Uani d . 1 . .
C C8 -0.0063(7) -0.1502(5) 0.5253(5) 0.0350(14) Uani d . 1 . .
H H8 -0.1086 -0.1737 0.5600 0.042 Uiso calc R 1 . .
C C9 -0.0218(9) -0.1093(5) 0.4199(5) 0.0385(14) Uani d . 1 . .
H H9 -0.1359 -0.1040 0.3842 0.046 Uiso calc R 1 . .
C C10 0.1847(10) -0.1962(5) 0.6926(5) 0.0510(17) Uani d . 1 . .
H H10A 0.3115 -0.1982 0.7153 0.077 Uiso calc R 1 . .
H H10B 0.1347 -0.2643 0.6950 0.077 Uiso calc R 1 . .
H H10C 0.1207 -0.1521 0.7411 0.077 Uiso calc R 1 . .
N N1 0.1233(8) -0.0780(4) 0.3706(4) 0.0395(12) Uani d D 1 . .
O O1 0.1246(5) -0.1151(3) -0.0086(3) 0.0370(9) Uani d . 1 . .
O O2 0.1430(5) 0.0555(3) -0.1645(3) 0.0392(10) Uani d . 1 . .
O O3 0.3736(5) 0.0920(4) -0.2714(3) 0.0482(11) Uani d . 1 . .
O O4 0.3053(5) 0.1093(3) 0.0099(3) 0.0361(9) Uani d . 1 . .
O O5 0.1656(6) 0.0347(4) 0.1743(3) 0.0384(9) Uani d . 1 . .
O O6 0.3260(6) 0.1291(3) 0.2964(3) 0.0423(10) Uani d . 1 . .
U U1 0.0000 0.0000 0.0000 0.01952(15) Uani d S 1 . .
H H1 0.115(11) -0.045(6) 0.306(4) 0.08(2) Uiso d D 1 . .

loop_
_atom_site_aniso_label
_atom_site_aniso_U_11
_atom_site_aniso_U_22
_atom_site_aniso_U_33
_atom_site_aniso_U_12
_atom_site_aniso_U_13
_atom_site_aniso_U_23
C1 0.027(3) 0.038(3) 0.022(3) -0.004(2) -0.004(2) 0.004(2)
C2 0.024(3) 0.041(3) 0.027(3) -0.011(2) 0.002(2) 0.005(2)
C3 0.039(3) 0.048(3) 0.022(3) -0.018(3) -0.002(2) -0.005(2)
C4 0.028(3) 0.037(3) 0.026(3) -0.005(2) -0.003(2) 0.001(2)
C5 0.045(4) 0.040(3) 0.047(4) 0.004(3) 0.022(3) 0.008(3)
C6 0.032(3) 0.036(3) 0.048(4) 0.003(2) -0.001(2) 0.000(3)
C7 0.042(3) 0.025(3) 0.024(3) 0.004(2) 0.004(2) -0.001(2)
C8 0.035(3) 0.039(4) 0.031(3) -0.007(2) 0.006(2) -0.001(3)
C9 0.040(3) 0.042(3) 0.032(3) -0.001(3) -0.006(3) -0.004(3)
C10 0.072(5) 0.055(4) 0.025(3) 0.008(3) -0.005(3) 0.007(3)
N1 0.060(3) 0.035(3) 0.023(2) 0.006(2) 0.006(2) 0.001(2)
O1 0.042(2) 0.0302(19) 0.038(2) 0.0028(17) -0.0008(17) 0.0004(17)
O2 0.030(2) 0.067(3) 0.0205(18) -0.022(2) -0.0006(15) 0.005(2)
O3 0.035(2) 0.086(3) 0.024(2) -0.011(2) 0.0086(17) -0.006(2)
O4 0.036(2) 0.055(2) 0.0170(18) -0.0227(18) 0.0005(15) -0.0002(17)
O5 0.042(2) 0.053(2) 0.019(2) -0.023(2) -0.0056(16) 0.004(2)
O6 0.051(3) 0.057(3) 0.019(2) -0.015(2) -0.0022(17) -0.0024(18)
U1 0.0204(2) 0.02217(19) 0.0158(2) -0.00304(8) -0.00104(11) 0.00298(9)

loop_
_atom_type_symbol
_atom_type_description
_atom_type_scat_dispersion_real
_atom_type_scat_dispersion_imag
_atom_type_scat_source
C C 0.0033 0.0016 'International Tables Vol C Tables 4.2.6.8 and 6.1.1.4'
N N 0.0061 0.0033 'International Tables Vol C Tables 4.2.6.8 and 6.1.1.4'
O O 0.0106 0.0060 'International Tables Vol C Tables 4.2.6.8 and 6.1.1.4'
U U -9.6767 9.6646 'International Tables Vol C Tables 4.2.6.8 and 6.1.1.4'
H H 0.0000 0.0000 'International Tables Vol C Tables 4.2.6.8 and 6.1.1.4'

loop_
_geom_angle_atom_site_label_1
_geom_angle_atom_site_label_2
_geom_angle_atom_site_label_3
_geom_angle_site_symmetry_1
_geom_angle_site_symmetry_3
_geom_angle
_geom_angle_publ_flag
O3 C1 O2 . . 126.2(5) ?
O3 C1 C2 . . 118.6(5) ?
O2 C1 C2 . . 115.2(5) ?
O4 C2 C1 . . 107.5(4) ?
O4 C2 H2A . . 110.2 ?
C1 C2 H2A . . 110.2 ?
O4 C2 H2B . . 110.2 ?
C1 C2 H2B . . 110.2 ?
H2A C2 H2B . . 108.5 ?
O4 C3 C4 . . 107.5(4) ?
O4 C3 H3A . . 110.2 ?
C4 C3 H3A . . 110.2 ?
O4 C3 H3B . . 110.2 ?
C4 C3 H3B . . 110.2 ?
H3A C3 H3B . . 108.5 ?
O6 C4 O5 . . 124.9(5) ?
O6 C4 C3 . . 119.5(5) ?
O5 C4 C3 . . 115.6(4) ?
N1 C5 C6 . . 119.7(5) ?
N1 C5 H5 . . 120.2 ?
C6 C5 H5 . . 120.2 ?
C5 C6 C7 . . 120.5(5) ?
C5 C6 H6 . . 119.7 ?
C7 C6 H6 . . 119.7 ?
C6 C7 C8 . . 118.4(5) ?
C6 C7 C10 . . 121.9(5) ?
C8 C7 C10 . . 119.7(5) ?
C7 C8 C9 . . 118.6(6) ?
C7 C8 H8 . . 120.7 ?
C9 C8 H8 . . 120.7 ?
N1 C9 C8 . . 120.4(5) ?
N1 C9 H9 . . 119.8 ?
C8 C9 H9 . . 119.8 ?
C7 C10 H10A . . 109.5 ?
C7 C10 H10B . . 109.5 ?
H10A C10 H10B . . 109.5 ?
C7 C10 H10C . . 109.5 ?
H10A C10 H10C . . 109.5 ?
H10B C10 H10C . . 109.5 ?
C9 N1 C5 . . 122.3(5) ?
C9 N1 H1 . . 122(5) ?
C5 N1 H1 . . 116(5) ?
C1 O2 U1 . . 132.8(3) ?
C2 O4 C3 . . 113.5(4) ?
C2 O4 U1 . . 123.1(3) ?
C3 O4 U1 . . 123.4(3) ?
C4 O5 U1 . . 131.8(3) ?
O1 U1 O1 . 3 180.0 ?
O1 U1 O2 . 3 92.34(17) ?
O1 U1 O2 3 3 87.66(17) ?
O1 U1 O2 . . 87.66(17) ?
O1 U1 O2 3 . 92.34(17) ?
O2 U1 O2 3 . 180.0 ?
O1 U1 O5 . . 88.15(18) ?
O1 U1 O5 3 . 91.85(18) ?
O2 U1 O5 3 . 63.31(12) ?
O2 U1 O5 . . 116.69(12) ?
O1 U1 O5 . 3 91.85(18) ?
O1 U1 O5 3 3 88.15(18) ?
O2 U1 O5 3 3 116.69(12) ?
O2 U1 O5 . 3 63.30(12) ?
O5 U1 O5 . 3 180.0 ?
O1 U1 O4 . . 91.02(15) ?
O1 U1 O4 3 . 88.98(15) ?
O2 U1 O4 3 . 121.28(11) ?
O2 U1 O4 . . 58.72(11) ?
O5 U1 O4 . . 58.24(12) ?
O5 U1 O4 3 . 121.76(12) ?
O1 U1 O4 . 3 88.98(15) ?
O1 U1 O4 3 3 91.02(15) ?
O2 U1 O4 3 3 58.72(11) ?
O2 U1 O4 . 3 121.28(11) ?
O5 U1 O4 . 3 121.76(12) ?
O5 U1 O4 3 3 58.24(12) ?
O4 U1 O4 . 3 180.0 ?

loop_
_geom_bond_atom_site_label_1
_geom_bond_atom_site_label_2
_geom_bond_site_symmetry_2
_geom_bond_distance
_geom_bond_publ_flag
C1 O3 . 1.226(6) ?
C1 O2 . 1.276(6) ?
C1 C2 . 1.505(7) ?
C2 O4 . 1.418(6) ?
C2 H2A . 0.9700 ?
C2 H2B . 0.9700 ?
C3 O4 . 1.425(6) ?
C3 C4 . 1.493(7) ?
C3 H3A . 0.9700 ?
C3 H3B . 0.9700 ?
C4 O6 . 1.226(6) ?
C4 O5 . 1.287(6) ?
C5 N1 . 1.332(8) ?
C5 C6 . 1.362(8) ?
C5 H5 . 0.9300 ?
C6 C7 . 1.374(8) ?
C6 H6 . 0.9300 ?
C7 C8 . 1.386(8) ?
C7 C10 . 1.503(7) ?
C8 C9 . 1.391(8) ?
C8 H8 . 0.9300 ?
C9 N1 . 1.310(8) ?
C9 H9 . 0.9300 ?
C10 H10A . 0.9600 ?
C10 H10B . 0.9600 ?
C10 H10C . 0.9600 ?
N1 H1 . 0.90(6) ?
O1 U1 . 1.760(4) ?
O2 U1 . 2.414(4) ?
O4 U1 . 2.653(3) ?
O5 U1 . 2.445(4) ?
U1 O1 3 1.760(4) ?
U1 O2 3 2.414(4) ?
U1 O5 3 2.445(4) ?
U1 O4 3 2.653(3) ?

loop_
_geom_hbond_atom_site_label_D
_geom_hbond_atom_site_label_H
_geom_hbond_atom_site_label_A
_geom_hbond_site_symmetry_A
_geom_hbond_distance_DH
_geom_hbond_distance_HA
_geom_hbond_distance_DA
_geom_hbond_angle_DHA
N1 H1 O5 1_555 0.90(6) 1.97(6) 2.835(6) 165(7)
C2 H2B O6 4_565 0.97 2.59 3.451(6) 147.1
C5 H5 O3 3_655 0.93 2.27 3.115(6) 151.6
C6 H6 O6 3_656 0.93 2.50 3.387(7) 160.2
C8 H8 O6 3_556 0.93 2.49 3.279(7) 143.1
C9 H9 O3 3_555 0.93 2.18 3.099(7) 168.9
